data_2212085
loop_
_publ_author_name
'Tong-Ming Shang'
'Quan-Fa Zhou'
'Jian-Hua Sun'

_publ_section_title
;
 1,10-Phenanthrolin-1-ium pamoate <i>N</i>,<i>N</i>-dimethylformamide
 solvate
;
_journal_coeditor_code CI2243
_journal_issue 2
_journal_name_full 'Acta Crystallographica Section E'
_journal_page_first o506
_journal_page_last o508
_journal_paper_doi 10.1107/S1600536806056285
_journal_volume 63
_journal_year 2007
_chemical_formula_iupac 'C12 H9 N2 + , C23 H15 O6 - , C3 H7 N O'
_chemical_formula_moiety 'C12 H9 N2 + , C23 H15 O6 - , C3 H7 N O'
_chemical_formula_sum 'C38 H31 N3 O7'
_chemical_formula_weight 641.66
_chemical_name_common
;
1,10-Phenanthrolin-1-ium pamoate N,N-dimethylformamide solvate
;
_chemical_name_systematic
;
1,10-Phenanthrolin-1-ium
4-(3-carboxy-2-hydroxynaphthylmethyl)-3-hydroxy-2-naphthoate
N,N-dimethylformamide solvate
;
_space_group_IT_number 2
_symmetry_cell_setting triclinic
_symmetry_space_group_name_Hall '-P 1'
_symmetry_space_group_name_H-M 'P -1'
_atom_sites_solution_hydrogens geom
_atom_sites_solution_primary direct
_atom_sites_solution_secondary difmap
_audit_creation_method SHELXL97
_cell_angle_alpha 82.238(3)
_cell_angle_beta 72.346(2)
_cell_angle_gamma 71.824(2)
_cell_formula_units_Z 2
_cell_length_a 10.7047(12)
_cell_length_b 11.7544(14)
_cell_length_c 13.4577(15)
_cell_measurement_reflns_used 1163
_cell_measurement_temperature 298(2)
_cell_measurement_theta_max 22.47
_cell_measurement_theta_min 2.24
_cell_volume 1531.6(3)
_computing_cell_refinement 'SAINT (Bruker, 2002)'
_computing_data_collection 'SMART (Bruker, 2002)'
_computing_data_reduction SAINT
_computing_molecular_graphics 'SHELXTL (Bruker, 2002)'
_computing_publication_material 'SHELXL97 (Sheldrick, 1997)'
_computing_structure_refinement 'SHELXL97 (Sheldrick, 1997)'
_computing_structure_solution 'SHELXS97 (Sheldrick, 1997)'
_diffrn_ambient_temperature 298(2)
_diffrn_measured_fraction_theta_full 0.985
_diffrn_measured_fraction_theta_max 0.985
_diffrn_measurement_device_type 'Bruker SMART CCD area-detector'
_diffrn_measurement_method '\f and \w'
_diffrn_radiation_monochromator graphite
_diffrn_radiation_source 'fine-focus sealed tube'
_diffrn_radiation_type MoK\a
_diffrn_radiation_wavelength 0.71073
_diffrn_reflns_av_R_equivalents 0.0239
_diffrn_reflns_av_sigmaI/netI 0.0618
_diffrn_reflns_limit_h_max 12
_diffrn_reflns_limit_h_min -12
_diffrn_reflns_limit_k_max 11
_diffrn_reflns_limit_k_min -14
_diffrn_reflns_limit_l_max 16
_diffrn_reflns_limit_l_min -15
_diffrn_reflns_number 8169
_diffrn_reflns_theta_full 25.10
_diffrn_reflns_theta_max 25.10
_diffrn_reflns_theta_min 2.08
_diffrn_standards_number 0
_exptl_absorpt_coefficient_mu 0.097
_exptl_absorpt_correction_T_max 0.978
_exptl_absorpt_correction_T_min 0.967
_exptl_absorpt_correction_type multi-scan
_exptl_absorpt_process_details '(SADABS; Bruker, 2002)'
_exptl_crystal_colour yellow
_exptl_crystal_density_diffrn 1.391
_exptl_crystal_density_method 'not measured'
_exptl_crystal_description Block
_exptl_crystal_F_000 672
_exptl_crystal_size_max 0.35
_exptl_crystal_size_mid 0.31
_exptl_crystal_size_min 0.20
_refine_diff_density_max 0.226
_refine_diff_density_min -0.304
_refine_ls_extinction_method none
_refine_ls_goodness_of_fit_ref 1.124
_refine_ls_hydrogen_treatment constr
_refine_ls_matrix_type full
_refine_ls_number_parameters 435
_refine_ls_number_reflns 5363
_refine_ls_number_restraints 0
_refine_ls_restrained_S_all 1.124
_refine_ls_R_factor_all 0.1271
_refine_ls_R_factor_gt 0.0887
_refine_ls_shift/su_max 0.001
_refine_ls_shift/su_mean 0.000
_refine_ls_structure_factor_coef Fsqd
_refine_ls_weighting_details 'calc w = 1/[\s^2^(Fo^2^)+(0.0724P)^2^+0.3956P] where P=(Fo^2^+2Fc^2^)/3'
_refine_ls_weighting_scheme calc
_refine_ls_wR_factor_gt 0.1766
_refine_ls_wR_factor_ref 0.1979
_reflns_number_gt 3703
_reflns_number_total 5363
_reflns_threshold_expression I>2\s(I)
_cod_data_source_file ci2243.cif
_cod_data_source_block I
_cod_depositor_comments
;
The following automatic conversions were performed:
'_symmetry_cell_setting' value 'Triclinic' changed to 'triclinic'
according to '/home/saulius/struct/CIF-dictionaries/cif_core.dic'
dictionary named 'cif_core.dic' version 2.4.1 from 2010-06-29.

Automatic conversion script
Id: cif_fix_enum 1527 2010-12-29 10:47:43Z saulius 

The following automatic conversions were performed:

'_symmetry_cell_setting' value 'Triclinic' changed to 'triclinic'
according to /home/saulius/struct/CIF-dictionaries/cif_core.dic
dictionary named 'cif_core.dic' version 2.4.1 from 2010-06-29.

Automatic conversion script
Id: cif_fix_values 1715 2011-07-08 13:25:40Z adriana 
;
_cod_database_code 2212085
_cod_database_fobs_code 2212085

loop_
_symmetry_equiv_pos_as_xyz
'x, y, z'
'-x, -y, -z'

loop_
_atom_site_type_symbol
_atom_site_label
_atom_site_fract_x
_atom_site_fract_y
_atom_site_fract_z
_atom_site_U_iso_or_equiv
_atom_site_adp_type
_atom_site_calc_flag
_atom_site_refinement_flags
_atom_site_occupancy
O O1 0.3385(2) 0.6305(2) 0.40643(19) 0.0478(7) Uani d . 1
H H1 0.3260 0.6346 0.3487 0.072 Uiso d R 1
O O2 0.3198(3) 0.7085(3) 0.2250(2) 0.0653(9) Uani d . 1
O O3 0.4025(3) 0.8585(3) 0.1483(2) 0.0583(8) Uani d . 1
H H3 0.3675 0.8571 0.1022 0.087 Uiso d R 1
O O4 0.5005(2) 0.6315(2) 0.76568(18) 0.0471(7) Uani d . 1
H H4 0.5148 0.6408 0.8201 0.071 Uiso d R 1
O O5 0.4809(3) 0.7152(3) 0.9351(2) 0.0623(8) Uani d . 1
O O6 0.3007(3) 0.8635(2) 1.0062(2) 0.0580(8) Uani d . 1
O O7 1.1274(3) 0.3979(3) 0.2835(3) 0.0835(11) Uani d . 1
N N1 0.8664(3) 0.4601(3) 0.1335(3) 0.0514(9) Uani d . 1
N N2 1.1160(3) 0.2988(3) 0.1192(2) 0.0465(8) Uani d . 1
H H2N 1.0834 0.3479 0.1689 0.056 Uiso d R 1
N N3 1.0023(3) 0.5664(3) 0.3690(3) 0.0579(10) Uani d . 1
C C1 0.4575(3) 0.7112(3) 0.4872(2) 0.0308(8) Uani d . 1
C C2 0.4141(3) 0.7066(3) 0.4022(3) 0.0335(8) Uani d . 1
C C3 0.4400(3) 0.7825(3) 0.3101(3) 0.0374(9) Uani d . 1
C C4 0.5159(3) 0.8586(3) 0.3066(3) 0.0403(9) Uani d . 1
H H4A 0.5307 0.9107 0.2487 0.048 Uiso calc R 1
C C5 0.5718(3) 0.8599(3) 0.3884(3) 0.0340(8) Uani d . 1
C C6 0.6537(4) 0.9372(3) 0.3825(3) 0.0462(10) Uani d . 1
H H6 0.6703 0.9876 0.3236 0.055 Uiso calc R 1
C C7 0.7077(4) 0.9386(4) 0.4609(3) 0.0480(10) Uani d . 1
H H7 0.7594 0.9906 0.4567 0.058 Uiso calc R 1
C C8 0.6846(4) 0.8607(4) 0.5484(3) 0.0459(10) Uani d . 1
H H8 0.7238 0.8599 0.6015 0.055 Uiso calc R 1
C C9 0.6068(3) 0.7866(3) 0.5576(3) 0.0386(9) Uani d . 1
H H9 0.5937 0.7361 0.6169 0.046 Uiso calc R 1
C C10 0.5446(3) 0.7843(3) 0.4788(2) 0.0306(8) Uani d . 1
C C11 0.4130(3) 0.6405(3) 0.5879(2) 0.0341(8) Uani d . 1
H H11A 0.4936 0.5863 0.6048 0.041 Uiso calc R 1
H H11B 0.3597 0.5924 0.5771 0.041 Uiso calc R 1
C C12 0.3280(3) 0.7195(3) 0.6801(2) 0.0328(8) Uani d . 1
C C13 0.3788(3) 0.7122(3) 0.7641(2) 0.0325(8) Uani d . 1
C C14 0.3072(4) 0.7913(3) 0.8486(3) 0.0385(9) Uani d . 1
C C15 0.1827(3) 0.8703(3) 0.8476(3) 0.0377(9) Uani d . 1
H H15 0.1364 0.9216 0.9024 0.045 Uiso calc R 1
C C16 0.1223(3) 0.8767(3) 0.7673(3) 0.0349(8) Uani d . 1
C C17 -0.0079(3) 0.9569(3) 0.7675(3) 0.0445(10) Uani d . 1
H H17 -0.0560 1.0072 0.8228 0.053 Uiso calc R 1
C C18 -0.0634(4) 0.9613(4) 0.6886(3) 0.0504(11) Uani d . 1
H H18 -0.1479 1.0157 0.6888 0.060 Uiso calc R 1
C C19 0.0071(4) 0.8836(3) 0.6067(3) 0.0448(10) Uani d . 1
H H19 -0.0323 0.8857 0.5534 0.054 Uiso calc R 1
C C20 0.1315(3) 0.8053(3) 0.6033(3) 0.0355(8) Uani d . 1
H H20 0.1756 0.7547 0.5479 0.043 Uiso calc R 1
C C21 0.1960(3) 0.7988(3) 0.6829(2) 0.0308(8) Uani d . 1
C C22 0.3831(4) 0.7811(4) 0.2230(3) 0.0427(9) Uani d . 1
C C23 0.3685(4) 0.7879(4) 0.9349(3) 0.0433(9) Uani d . 1
C C24 0.7437(4) 0.5349(4) 0.1388(4) 0.0616(12) Uani d . 1
H H24 0.7029 0.5853 0.1946 0.074 Uiso calc R 1
C C25 0.6711(5) 0.5437(4) 0.0669(4) 0.0722(14) Uani d . 1
H H25 0.5858 0.5996 0.0740 0.087 Uiso calc R 1
C C26 0.7271(5) 0.4693(5) -0.0138(4) 0.0682(13) Uani d . 1
H H26 0.6796 0.4729 -0.0623 0.082 Uiso calc R 1
C C27 0.8558(5) 0.3876(4) -0.0237(3) 0.0573(11) Uani d . 1
C C28 0.9216(6) 0.3031(4) -0.1043(4) 0.0681(13) Uani d . 1
H H28 0.8778 0.3029 -0.1543 0.082 Uiso calc R 1
C C29 1.0447(5) 0.2242(4) -0.1097(3) 0.0665(13) Uani d . 1
H H29 1.0848 0.1709 -0.1634 0.080 Uiso calc R 1
C C30 1.1151(4) 0.2210(4) -0.0340(3) 0.0553(11) Uani d . 1
C C31 1.2429(5) 0.1412(4) -0.0338(4) 0.0658(13) Uani d . 1
H H31 1.2871 0.0861 -0.0860 0.079 Uiso calc R 1
C C32 1.3039(4) 0.1424(4) 0.0410(4) 0.0701(14) Uani d . 1
H H32 1.3894 0.0893 0.0399 0.084 Uiso calc R 1
C C33 1.2370(4) 0.2236(4) 0.1190(4) 0.0619(12) Uani d . 1
H H33 1.2771 0.2253 0.1709 0.074 Uiso calc R 1
C C34 1.0518(4) 0.3012(3) 0.0463(3) 0.0443(9) Uani d . 1
C C35 0.9205(4) 0.3860(3) 0.0532(3) 0.0461(10) Uani d . 1
C C36 1.0009(5) 0.6714(5) 0.4148(4) 0.0898(17) Uani d . 1
H H36A 1.0886 0.6601 0.4257 0.135 Uiso calc R 1
H H36B 0.9317 0.6835 0.4805 0.135 Uiso calc R 1
H H36C 0.9814 0.7402 0.3687 0.135 Uiso calc R 1
C C37 0.8717(5) 0.5550(5) 0.3679(4) 0.0930(18) Uani d . 1
H H37A 0.8869 0.4908 0.3244 0.139 Uiso calc R 1
H H37B 0.8205 0.6285 0.3408 0.139 Uiso calc R 1
H H37C 0.8213 0.5380 0.4376 0.139 Uiso calc R 1
C C38 1.1172(4) 0.4862(4) 0.3257(3) 0.0616(12) Uani d . 1
H H38 1.1981 0.4985 0.3278 0.074 Uiso calc R 1

loop_
_atom_site_aniso_label
_atom_site_aniso_U_11
_atom_site_aniso_U_22
_atom_site_aniso_U_33
_atom_site_aniso_U_12
_atom_site_aniso_U_13
_atom_site_aniso_U_23
O1 0.0604(16) 0.0546(17) 0.0418(15) -0.0236(14) -0.0242(13) -0.0062(12)
O2 0.087(2) 0.082(2) 0.0522(18) -0.0425(19) -0.0378(16) 0.0000(16)
O3 0.0760(19) 0.080(2) 0.0319(15) -0.0292(17) -0.0296(14) 0.0045(15)
O4 0.0441(14) 0.0570(17) 0.0375(15) -0.0019(13) -0.0239(12) 0.0054(12)
O5 0.0572(17) 0.084(2) 0.0506(18) -0.0066(17) -0.0351(15) -0.0038(15)
O6 0.0757(19) 0.0648(19) 0.0381(16) -0.0102(16) -0.0305(14) -0.0080(14)
O7 0.078(2) 0.077(2) 0.100(3) -0.0036(19) -0.037(2) -0.035(2)
N1 0.047(2) 0.042(2) 0.062(2) -0.0098(17) -0.0143(17) 0.0008(17)
N2 0.0415(18) 0.0397(19) 0.058(2) -0.0115(16) -0.0108(16) -0.0082(16)
N3 0.051(2) 0.066(2) 0.059(2) -0.0152(19) -0.0128(18) -0.0188(19)
C1 0.0272(17) 0.0313(19) 0.0288(19) -0.0008(15) -0.0076(15) -0.0028(15)
C2 0.0287(18) 0.034(2) 0.038(2) -0.0041(16) -0.0106(16) -0.0086(16)
C3 0.039(2) 0.043(2) 0.029(2) -0.0083(18) -0.0082(16) -0.0056(16)
C4 0.040(2) 0.051(2) 0.0253(19) -0.0107(19) -0.0052(16) 0.0011(16)
C5 0.0277(18) 0.040(2) 0.031(2) -0.0062(16) -0.0064(15) -0.0047(16)
C6 0.042(2) 0.053(3) 0.041(2) -0.017(2) -0.0084(18) 0.0054(18)
C7 0.043(2) 0.056(3) 0.053(3) -0.024(2) -0.015(2) -0.001(2)
C8 0.041(2) 0.063(3) 0.043(2) -0.020(2) -0.0153(18) -0.010(2)
C9 0.0303(18) 0.053(2) 0.031(2) -0.0091(18) -0.0091(16) -0.0019(17)
C10 0.0223(16) 0.038(2) 0.0272(18) -0.0025(15) -0.0063(14) -0.0047(15)
C11 0.0348(19) 0.035(2) 0.035(2) -0.0093(16) -0.0143(16) -0.0013(16)
C12 0.0365(19) 0.034(2) 0.0294(19) -0.0140(16) -0.0097(16) 0.0046(15)
C13 0.0317(18) 0.039(2) 0.0286(19) -0.0131(16) -0.0124(15) 0.0101(15)
C14 0.042(2) 0.049(2) 0.029(2) -0.0192(19) -0.0151(17) 0.0085(17)
C15 0.039(2) 0.043(2) 0.0290(19) -0.0139(18) -0.0050(16) -0.0006(16)
C16 0.0360(19) 0.040(2) 0.033(2) -0.0178(17) -0.0102(16) 0.0036(16)
C17 0.037(2) 0.049(2) 0.045(2) -0.0055(18) -0.0103(18) -0.0097(18)
C18 0.032(2) 0.056(3) 0.064(3) -0.0015(19) -0.024(2) -0.006(2)
C19 0.043(2) 0.053(2) 0.048(2) -0.0146(19) -0.0273(19) 0.0012(19)
C20 0.0349(19) 0.042(2) 0.035(2) -0.0133(17) -0.0142(16) -0.0033(16)
C21 0.0309(18) 0.036(2) 0.0284(18) -0.0158(16) -0.0096(15) 0.0059(15)
C22 0.045(2) 0.050(2) 0.030(2) -0.002(2) -0.0138(18) -0.0081(19)
C23 0.056(2) 0.053(3) 0.032(2) -0.026(2) -0.0234(19) 0.0112(19)
C24 0.054(3) 0.058(3) 0.065(3) -0.008(2) -0.016(2) 0.006(2)
C25 0.054(3) 0.070(3) 0.080(4) -0.008(3) -0.023(3) 0.023(3)
C26 0.068(3) 0.083(4) 0.063(3) -0.032(3) -0.036(3) 0.030(3)
C27 0.072(3) 0.059(3) 0.052(3) -0.035(3) -0.022(2) 0.016(2)
C28 0.096(4) 0.076(3) 0.054(3) -0.044(3) -0.039(3) 0.017(3)
C29 0.094(4) 0.065(3) 0.048(3) -0.037(3) -0.014(3) -0.007(2)
C30 0.064(3) 0.048(3) 0.052(3) -0.027(2) -0.001(2) -0.006(2)
C31 0.061(3) 0.054(3) 0.074(3) -0.021(3) 0.004(3) -0.016(2)
C32 0.047(3) 0.057(3) 0.092(4) -0.007(2) -0.002(3) -0.017(3)
C33 0.049(3) 0.053(3) 0.084(3) -0.015(2) -0.021(2) 0.000(2)
C34 0.046(2) 0.045(2) 0.047(2) -0.024(2) -0.0125(19) 0.0046(19)
C35 0.050(2) 0.045(2) 0.049(2) -0.025(2) -0.015(2) 0.0094(19)
C36 0.078(3) 0.083(4) 0.107(4) -0.016(3) -0.013(3) -0.045(3)
C37 0.056(3) 0.118(5) 0.103(4) -0.007(3) -0.022(3) -0.040(4)
C38 0.058(3) 0.063(3) 0.067(3) -0.011(2) -0.019(2) -0.024(2)

loop_
_atom_type_symbol
_atom_type_description
_atom_type_scat_dispersion_real
_atom_type_scat_dispersion_imag
_atom_type_scat_source
C C 0.0033 0.0016 'International Tables Vol C Tables 4.2.6.8 and 6.1.1.4'
H H 0.0000 0.0000 'International Tables Vol C Tables 4.2.6.8 and 6.1.1.4'
N N 0.0061 0.0033 'International Tables Vol C Tables 4.2.6.8 and 6.1.1.4'
O O 0.0106 0.0060 'International Tables Vol C Tables 4.2.6.8 and 6.1.1.4'

loop_
_geom_angle_atom_site_label_1
_geom_angle_atom_site_label_2
_geom_angle_atom_site_label_3
_geom_angle
_geom_angle_publ_flag
C2 O1 H1 107.0 ?
C22 O3 H3 114.0 ?
C13 O4 H4 106.0 ?
C24 N1 C35 116.0(4) yes
C33 N2 C34 123.4(4) yes
C33 N2 H2N 113.4 ?
C34 N2 H2N 123.2 ?
C38 N3 C36 121.9(4) ?
C38 N3 C37 120.5(4) ?
C36 N3 C37 117.5(4) ?
C2 C1 C10 118.4(3) ?
C2 C1 C11 120.7(3) ?
C10 C1 C11 120.9(3) ?
O1 C2 C1 119.1(3) ?
O1 C2 C3 118.3(3) ?
C1 C2 C3 122.5(3) ?
C4 C3 C2 117.9(3) ?
C4 C3 C22 121.1(3) ?
C2 C3 C22 120.9(3) ?
C3 C4 C5 121.7(3) ?
C3 C4 H4A 119.1 ?
C5 C4 H4A 119.1 ?
C4 C5 C10 119.4(3) ?
C4 C5 C6 121.2(3) ?
C10 C5 C6 119.5(3) ?
C7 C6 C5 121.3(4) ?
C7 C6 H6 119.3 ?
C5 C6 H6 119.3 ?
C6 C7 C8 119.0(4) ?
C6 C7 H7 120.5 ?
C8 C7 H7 120.5 ?
C9 C8 C7 121.6(4) ?
C9 C8 H8 119.2 ?
C7 C8 H8 119.2 ?
C8 C9 C10 121.5(4) ?
C8 C9 H9 119.3 ?
C10 C9 H9 119.3 ?
C5 C10 C9 117.0(3) ?
C5 C10 C1 119.7(3) ?
C9 C10 C1 123.3(3) ?
C1 C11 C12 113.4(3) ?
C1 C11 H11A 108.9 ?
C12 C11 H11A 108.9 ?
C1 C11 H11B 108.9 ?
C12 C11 H11B 108.9 ?
H11A C11 H11B 107.7 ?
C13 C12 C21 118.8(3) ?
C13 C12 C11 119.4(3) ?
C21 C12 C11 121.7(3) ?
O4 C13 C12 119.6(3) ?
O4 C13 C14 119.3(3) ?
C12 C13 C14 121.1(3) ?
C15 C14 C13 118.8(3) ?
C15 C14 C23 120.9(3) ?
C13 C14 C23 120.3(3) ?
C14 C15 C16 122.5(3) ?
C14 C15 H15 118.8 ?
C16 C15 H15 118.8 ?
C15 C16 C17 122.4(3) ?
C15 C16 C21 118.0(3) ?
C17 C16 C21 119.7(3) ?
C18 C17 C16 121.0(3) ?
C18 C17 H17 119.5 ?
C16 C17 H17 119.5 ?
C17 C18 C19 119.6(3) ?
C17 C18 H18 120.2 ?
C19 C18 H18 120.2 ?
C20 C19 C18 121.5(3) ?
C20 C19 H19 119.3 ?
C18 C19 H19 119.3 ?
C19 C20 C21 121.3(3) ?
C19 C20 H20 119.3 ?
C21 C20 H20 119.3 ?
C20 C21 C12 122.6(3) ?
C20 C21 C16 116.9(3) ?
C12 C21 C16 120.5(3) ?
O2 C22 O3 123.2(3) yes
O2 C22 C3 120.6(4) ?
O3 C22 C3 116.2(4) yes
O5 C23 O6 123.0(3) yes
O5 C23 C14 120.1(4) ?
O6 C23 C14 116.9(3) yes
N1 C24 C25 124.6(4) ?
N1 C24 H24 117.7 ?
C25 C24 H24 117.7 ?
C26 C25 C24 118.8(4) ?
C26 C25 H25 120.6 ?
C24 C25 H25 120.6 ?
C25 C26 C27 119.7(4) ?
C25 C26 H26 120.2 ?
C27 C26 H26 120.2 ?
C26 C27 C35 117.0(4) ?
C26 C27 C28 123.8(4) ?
C35 C27 C28 119.1(4) ?
C29 C28 C27 121.8(4) ?
C29 C28 H28 119.1 ?
C27 C28 H28 119.1 ?
C28 C29 C30 120.9(4) ?
C28 C29 H29 119.6 ?
C30 C29 H29 119.6 ?
C31 C30 C34 117.4(4) ?
C31 C30 C29 124.3(4) ?
C34 C30 C29 118.3(4) ?
C32 C31 C30 121.3(4) ?
C32 C31 H31 119.3 ?
C30 C31 H31 119.3 ?
C31 C32 C33 119.1(4) ?
C31 C32 H32 120.5 ?
C33 C32 H32 120.5 ?
N2 C33 C32 119.6(4) ?
N2 C33 H33 120.2 ?
C32 C33 H33 120.2 ?
N2 C34 C30 119.2(4) ?
N2 C34 C35 119.2(3) ?
C30 C34 C35 121.6(4) ?
N1 C35 C27 123.9(4) ?
N1 C35 C34 117.8(4) ?
C27 C35 C34 118.3(4) ?
N3 C36 H36A 109.5 ?
N3 C36 H36B 109.5 ?
H36A C36 H36B 109.5 ?
N3 C36 H36C 109.5 ?
H36A C36 H36C 109.5 ?
H36B C36 H36C 109.5 ?
N3 C37 H37A 109.5 ?
N3 C37 H37B 109.5 ?
H37A C37 H37B 109.5 ?
N3 C37 H37C 109.5 ?
H37A C37 H37C 109.5 ?
H37B C37 H37C 109.5 ?
O7 C38 N3 126.0(4) ?
O7 C38 H38 117.0 ?
N3 C38 H38 117.0 ?

loop_
_geom_bond_atom_site_label_1
_geom_bond_atom_site_label_2
_geom_bond_distance
_geom_bond_publ_flag
O1 C2 1.367(4) yes
O1 H1 0.82 ?
O2 C22 1.238(4) yes
O3 C22 1.275(4) yes
O3 H3 0.82 ?
O4 C13 1.356(4) yes
O4 H4 0.82 ?
O5 C23 1.240(4) yes
O6 C23 1.281(4) yes
O7 C38 1.210(5) yes
N1 C24 1.321(5) y
N1 C35 1.349(5) y
N2 C33 1.320(5) y
N2 C34 1.350(5) y
N2 H2N 0.86 ?
N3 C38 1.316(5) ?
N3 C36 1.445(5) ?
N3 C37 1.451(5) ?
C1 C2 1.372(4) ?
C1 C10 1.425(4) ?
C1 C11 1.518(5) ?
C2 C3 1.433(5) ?
C3 C4 1.371(5) ?
C3 C22 1.481(5) ?
C4 C5 1.407(5) ?
C4 H4A 0.93 ?
C5 C10 1.417(5) ?
C5 C6 1.427(5) ?
C6 C7 1.352(5) ?
C6 H6 0.93 ?
C7 C8 1.400(5) ?
C7 H7 0.93 ?
C8 C9 1.353(5) ?
C8 H8 0.93 ?
C9 C10 1.419(4) ?
C9 H9 0.93 ?
C11 C12 1.526(4) ?
C11 H11A 0.97 ?
C11 H11B 0.97 ?
C12 C13 1.378(4) ?
C12 C21 1.423(4) ?
C13 C14 1.433(5) ?
C14 C15 1.369(5) ?
C14 C23 1.490(5) ?
C15 C16 1.402(5) ?
C15 H15 0.93 ?
C16 C17 1.417(5) ?
C16 C21 1.428(4) ?
C17 C18 1.354(5) ?
C17 H17 0.93 ?
C18 C19 1.398(5) ?
C18 H18 0.93 ?
C19 C20 1.353(5) ?
C19 H19 0.93 ?
C20 C21 1.422(4) ?
C20 H20 0.93 ?
C24 C25 1.389(6) ?
C24 H24 0.93 ?
C25 C26 1.356(6) ?
C25 H25 0.93 ?
C26 C27 1.392(6) ?
C26 H26 0.93 ?
C27 C35 1.406(5) ?
C27 C28 1.431(6) ?
C28 C29 1.342(6) ?
C28 H28 0.93 ?
C29 C30 1.429(6) ?
C29 H29 0.93 ?
C30 C31 1.397(6) ?
C30 C34 1.397(5) ?
C31 C32 1.361(6) ?
C31 H31 0.93 ?
C32 C33 1.383(6) ?
C32 H32 0.93 ?
C33 H33 0.93 ?
C34 C35 1.431(5) ?
C36 H36A 0.96 ?
C36 H36B 0.96 ?
C36 H36C 0.96 ?
C37 H37A 0.96 ?
C37 H37B 0.96 ?
C37 H37C 0.96 ?
C38 H38 0.93 ?

loop_
_geom_hbond_atom_site_label_D
_geom_hbond_atom_site_label_H
_geom_hbond_atom_site_label_A
_geom_hbond_site_symmetry_A
_geom_hbond_distance_DH
_geom_hbond_distance_HA
_geom_hbond_distance_DA
_geom_hbond_angle_DHA
N2 H2N O7 . 0.86 1.95 2.686(4) 143
O4 H4 O5 . 0.82 1.77 2.530(3) 154
O3 H3 O6 1_554 0.82 1.64 2.458(3) 176
O1 H1 O2 . 0.82 1.78 2.534(4) 152
C25 H25 O5 1_554 0.93 2.50 3.165(5) 129
C9 H9 O4 . 0.93 2.32 3.232(4) 165
C20 H20 O1 . 0.93 2.44 3.350(4) 167

loop_
_geom_torsion_atom_site_label_1
_geom_torsion_atom_site_label_2
_geom_torsion_atom_site_label_3
_geom_torsion_atom_site_label_4
_geom_torsion
C10 C1 C2 O1 175.5(3)
C11 C1 C2 O1 -4.9(5)
C10 C1 C2 C3 -7.2(5)
C11 C1 C2 C3 172.4(3)
O1 C2 C3 C4 179.9(3)
C1 C2 C3 C4 2.6(5)
O1 C2 C3 C22 1.7(5)
C1 C2 C3 C22 -175.6(3)
C2 C3 C4 C5 2.5(5)
C22 C3 C4 C5 -179.3(3)
C3 C4 C5 C10 -2.7(5)
C3 C4 C5 C6 178.3(3)
C4 C5 C6 C7 -180.0(3)
C10 C5 C6 C7 1.0(5)
C5 C6 C7 C8 1.3(6)
C6 C7 C8 C9 -1.8(6)
C7 C8 C9 C10 0.0(5)
C4 C5 C10 C9 178.2(3)
C6 C5 C10 C9 -2.7(5)
C4 C5 C10 C1 -2.0(5)
C6 C5 C10 C1 177.0(3)
C8 C9 C10 C5 2.3(5)
C8 C9 C10 C1 -177.5(3)
C2 C1 C10 C5 6.8(4)
C11 C1 C10 C5 -172.8(3)
C2 C1 C10 C9 -173.4(3)
C11 C1 C10 C9 6.9(5)
C2 C1 C11 C12 -117.2(3)
C10 C1 C11 C12 62.5(4)
C1 C11 C12 C13 -115.7(3)
C1 C11 C12 C21 65.7(4)
C21 C12 C13 O4 175.8(3)
C11 C12 C13 O4 -2.9(5)
C21 C12 C13 C14 -6.2(5)
C11 C12 C13 C14 175.1(3)
O4 C13 C14 C15 -178.3(3)
C12 C13 C14 C15 3.7(5)
O4 C13 C14 C23 2.4(5)
C12 C13 C14 C23 -175.6(3)
C13 C14 C15 C16 0.1(5)
C23 C14 C15 C16 179.4(3)
C14 C15 C16 C17 178.7(3)
C14 C15 C16 C21 -1.2(5)
C15 C16 C17 C18 179.8(4)
C21 C16 C17 C18 -0.3(5)
C16 C17 C18 C19 1.6(6)
C17 C18 C19 C20 -1.4(6)
C18 C19 C20 C21 -0.1(6)
C19 C20 C21 C12 -178.5(3)
C19 C20 C21 C16 1.4(5)
C13 C12 C21 C20 -175.1(3)
C11 C12 C21 C20 3.5(5)
C13 C12 C21 C16 5.0(5)
C11 C12 C21 C16 -176.3(3)
C15 C16 C21 C20 178.8(3)
C17 C16 C21 C20 -1.1(5)
C15 C16 C21 C12 -1.4(5)
C17 C16 C21 C12 178.7(3)
C4 C3 C22 O2 176.9(3)
C2 C3 C22 O2 -5.0(5)
C4 C3 C22 O3 -3.6(5)
C2 C3 C22 O3 174.5(3)
C15 C14 C23 O5 179.4(3)
C13 C14 C23 O5 -1.3(5)
C15 C14 C23 O6 -1.3(5)
C13 C14 C23 O6 178.0(3)
C35 N1 C24 C25 -1.9(6)
N1 C24 C25 C26 1.5(7)
C24 C25 C26 C27 -0.9(7)
C25 C26 C27 C35 0.9(6)
C25 C26 C27 C28 178.1(4)
C26 C27 C28 C29 -178.6(4)
C35 C27 C28 C29 -1.5(6)
C27 C28 C29 C30 0.4(7)
C28 C29 C30 C31 179.6(4)
C28 C29 C30 C34 0.6(6)
C34 C30 C31 C32 -0.6(6)
C29 C30 C31 C32 -179.6(4)
C30 C31 C32 C33 0.6(7)
C34 N2 C33 C32 0.1(6)
C31 C32 C33 N2 -0.3(7)
C33 N2 C34 C30 0.0(6)
C33 N2 C34 C35 179.9(3)
C31 C30 C34 N2 0.3(5)
C29 C30 C34 N2 179.3(4)
C31 C30 C34 C35 -179.7(4)
C29 C30 C34 C35 -0.6(6)
C24 N1 C35 C27 1.9(6)
C24 N1 C35 C34 -178.3(3)
C26 C27 C35 N1 -1.4(6)
C28 C27 C35 N1 -178.8(4)
C26 C27 C35 C34 178.8(4)
C28 C27 C35 C34 1.4(6)
N2 C34 C35 N1 -0.2(5)
C30 C34 C35 N1 179.8(3)
N2 C34 C35 C27 179.6(3)
C30 C34 C35 C27 -0.4(5)
C36 N3 C38 O7 -178.0(5)
C37 N3 C38 O7 -1.0(8)

loop_
_cod_related_entry_id
_cod_related_entry_database
_cod_related_entry_code
1 ChemSpider 21125523
